data_7020708
loop_
_publ_author_name
'Reichert, Adelina'
'Bolte, Michael'
'Lerner, Hans-Wolfram'
'Wagner, Matthias'

_publ_section_title
;
 Ferrocenyl(trihydro)borates: building blocks for the synthesis of
 heterooligonuclear metallocene complexes.
;
_journal_issue 3
_journal_name_full 'Dalton transactions (Cambridge, England : 2003)'
_journal_page_first 688
_journal_page_last 694
_journal_paper_doi 10.1039/c2dt31732j
_journal_volume 42
_journal_year 2013
_chemical_formula_moiety 'C40 H51 B3 Fe3 Zr'
_chemical_formula_sum 'C40 H51 B3 Fe3 Zr'
_chemical_formula_weight 823.01
_chemical_name_systematic ?
_space_group_IT_number 14
_symmetry_cell_setting monoclinic
_symmetry_space_group_name_Hall '-P 2yn'
_symmetry_space_group_name_H-M 'P 1 21/n 1'
_atom_sites_solution_hydrogens geom
_atom_sites_solution_primary direct
_atom_sites_solution_secondary difmap
_audit_creation_method SHELXL-97
_cell_angle_alpha 90.00
_cell_angle_beta 90.081(8)
_cell_angle_gamma 90.00
_cell_formula_units_Z 4
_cell_length_a 7.7895(7)
_cell_length_b 23.3720(19)
_cell_length_c 20.470(2)
_cell_measurement_reflns_used 8181
_cell_measurement_temperature 173(2)
_cell_measurement_theta_max 16.0
_cell_measurement_theta_min 3.2
_cell_volume 3726.7(6)
_computing_cell_refinement 'X-Area (Stoe & Cie, 2001)'
_computing_data_collection 'X-Area (Stoe & Cie, 2001)'
_computing_data_reduction 'X-Area (Stoe & Cie, 2001)'
_computing_molecular_graphics 'XP (Sheldrick, 2008)'
_computing_publication_material SHELXL97
_computing_structure_refinement 'SHELXL97 (Sheldrick, 2008) '
_computing_structure_solution 'SHELXS97 (Sheldrick, 2008) '
_diffrn_ambient_temperature 173(2)
_diffrn_measured_fraction_theta_full 0.944
_diffrn_measured_fraction_theta_max 0.933
_diffrn_measurement_device_type 'STOE IPDS II two-circle-diffractometer'
_diffrn_measurement_method \w
_diffrn_radiation_monochromator graphite
_diffrn_radiation_source 'fine-focus sealed tube'
_diffrn_radiation_type MoK\a
_diffrn_radiation_wavelength 0.71073
_diffrn_reflns_av_R_equivalents 0.1558
_diffrn_reflns_av_sigmaI/netI 0.1692
_diffrn_reflns_limit_h_max 9
_diffrn_reflns_limit_h_min -8
_diffrn_reflns_limit_k_max 27
_diffrn_reflns_limit_k_min -28
_diffrn_reflns_limit_l_max 21
_diffrn_reflns_limit_l_min -24
_diffrn_reflns_number 21865
_diffrn_reflns_theta_full 25.00
_diffrn_reflns_theta_max 25.69
_diffrn_reflns_theta_min 3.14
_diffrn_standards_number 0
_exptl_absorpt_coefficient_mu 1.444
_exptl_absorpt_correction_T_max 0.8458
_exptl_absorpt_correction_T_min 0.6965
_exptl_absorpt_correction_type multi-scan
_exptl_absorpt_process_details 'MULABS (Spek, 2003; Blessing, 1995)'
_exptl_crystal_colour orange
_exptl_crystal_density_diffrn 1.467
_exptl_crystal_density_method 'not measured'
_exptl_crystal_description needle
_exptl_crystal_F_000 1696
_exptl_crystal_size_max 0.27
_exptl_crystal_size_mid 0.13
_exptl_crystal_size_min 0.12
_refine_diff_density_max 0.752
_refine_diff_density_min -0.883
_refine_diff_density_rms 0.108
_refine_ls_extinction_method none
_refine_ls_goodness_of_fit_ref 0.866
_refine_ls_hydrogen_treatment constr
_refine_ls_matrix_type full
_refine_ls_number_parameters 432
_refine_ls_number_reflns 6621
_refine_ls_number_restraints 6
_refine_ls_restrained_S_all 0.866
_refine_ls_R_factor_all 0.1281
_refine_ls_R_factor_gt 0.0598
_refine_ls_shift/su_max 0.001
_refine_ls_shift/su_mean 0.000
_refine_ls_structure_factor_coef Fsqd
_refine_ls_weighting_details 'calc w=1/[\s^2^(Fo^2^)+(0.0345P)^2^] where P=(Fo^2^+2Fc^2^)/3'
_refine_ls_weighting_scheme calc
_refine_ls_wR_factor_gt 0.1134
_refine_ls_wR_factor_ref 0.1328
_reflns_number_gt 3569
_reflns_number_total 6621
_reflns_threshold_expression I>2\s(I)
_cod_data_source_file c2dt31732j.txt
_cod_data_source_block wa1117
_cod_depositor_comments
;
The following automatic conversions were performed:

'_symmetry_cell_setting' value 'Monoclinic' changed to 'monoclinic'
according to /home/saulius/struct/CIF-dictionaries/cif_core.dic
dictionary named 'cif_core.dic' version 2.4.2 from 2011-04-26.

Automatic conversion script
Id: cif_fix_values 1891 2012-01-12 08:04:46Z andrius 
;
_cod_original_sg_symbol_H-M P21/n
_cod_database_code 7020708

loop_
_symmetry_equiv_pos_as_xyz
'x, y, z'
'-x+1/2, y+1/2, -z+1/2'
'-x, -y, -z'
'x-1/2, -y-1/2, z-1/2'

loop_
_atom_site_label
_atom_site_type_symbol
_atom_site_fract_x
_atom_site_fract_y
_atom_site_fract_z
_atom_site_U_iso_or_equiv
_atom_site_adp_type
_atom_site_occupancy
_atom_site_symmetry_multiplicity
_atom_site_calc_flag
_atom_site_refinement_flags
Zr1 Zr 0.75404(10) 0.62756(3) 0.75360(4) 0.02110(16) Uani 1 1 d .
Fe1 Fe 1.03914(15) 0.71185(4) 0.53696(6) 0.0279(3) Uani 1 1 d .
Fe2 Fe 0.40326(15) 0.46301(4) 0.62802(6) 0.0288(3) Uani 1 1 d .
Fe3 Fe 0.92861(16) 0.43394(4) 0.88715(6) 0.0343(3) Uani 1 1 d .
B1 B 0.9501(12) 0.6729(3) 0.6811(4) 0.0259(17) Uani 1 1 d U
H1A H 0.9819 0.6789 0.7269 0.039 Uiso 1 1 calc R
H1B H 0.9568 0.6320 0.6708 0.039 Uiso 1 1 calc R
H1C H 0.8326 0.6865 0.6738 0.039 Uiso 1 1 calc R
B2 B 0.5608(11) 0.5800(3) 0.6830(4) 0.0239(18) Uani 1 1 d .
H2A H 0.6731 0.5689 0.6657 0.036 Uiso 1 1 calc R
H2B H 0.5524 0.5682 0.7289 0.036 Uiso 1 1 calc R
H2C H 0.5475 0.6216 0.6799 0.036 Uiso 1 1 calc R
B3 B 0.9167(10) 0.5510(3) 0.7994(4) 0.0195(16) Uani 1 1 d .
H3A H 0.7957 0.5488 0.8123 0.029 Uiso 1 1 calc R
H3B H 0.9271 0.5427 0.7527 0.029 Uiso 1 1 calc R
H3C H 0.9605 0.5896 0.8082 0.029 Uiso 1 1 calc R
C1 C 0.5703(12) 0.7108(3) 0.7834(4) 0.042(2) Uani 1 1 d .
C2 C 0.7289(12) 0.7219(3) 0.8109(4) 0.0351(19) Uani 1 1 d .
C3 C 0.7619(11) 0.6806(3) 0.8598(4) 0.036(2) Uani 1 1 d .
C4 C 0.6150(11) 0.6440(3) 0.8629(4) 0.0322(18) Uani 1 1 d .
C5 C 0.4971(10) 0.6627(3) 0.8155(4) 0.035(2) Uani 1 1 d .
C6 C 0.4833(18) 0.7490(4) 0.7342(5) 0.078(4) Uani 1 1 d .
H6A H 0.3628 0.7543 0.7465 0.117 Uiso 1 1 calc R
H6B H 0.4894 0.7312 0.6908 0.117 Uiso 1 1 calc R
H6C H 0.5411 0.7862 0.7331 0.117 Uiso 1 1 calc R
C7 C 0.8481(17) 0.7719(4) 0.7983(6) 0.076(4) Uani 1 1 d .
H7A H 0.8487 0.7808 0.7515 0.114 Uiso 1 1 calc R
H7B H 0.9646 0.7619 0.8124 0.114 Uiso 1 1 calc R
H7C H 0.8081 0.8054 0.8228 0.114 Uiso 1 1 calc R
C8 C 0.9056(15) 0.6790(6) 0.9081(6) 0.087(5) Uani 1 1 d .
H8A H 0.8711 0.6991 0.9480 0.131 Uiso 1 1 calc R
H8B H 1.0069 0.6976 0.8894 0.131 Uiso 1 1 calc R
H8C H 0.9331 0.6391 0.9186 0.131 Uiso 1 1 calc R
C9 C 0.5819(18) 0.5977(4) 0.9135(5) 0.072(3) Uani 1 1 d .
H9A H 0.6676 0.5673 0.9088 0.107 Uiso 1 1 calc R
H9B H 0.4669 0.5817 0.9068 0.107 Uiso 1 1 calc R
H9C H 0.5897 0.6142 0.9574 0.107 Uiso 1 1 calc R
C10 C 0.3181(12) 0.6409(5) 0.8046(6) 0.066(3) Uani 1 1 d .
H10A H 0.2356 0.6717 0.8129 0.099 Uiso 1 1 calc R
H10B H 0.2955 0.6090 0.8345 0.099 Uiso 1 1 calc R
H10C H 0.3062 0.6277 0.7594 0.099 Uiso 1 1 calc R
C11 C 1.0769(9) 0.7070(3) 0.6358(4) 0.0248(16) Uani 1 1 d .
C12 C 1.2184(11) 0.6828(3) 0.6011(4) 0.0342(19) Uani 1 1 d .
H12 H 1.2568 0.6444 0.6051 0.041 Uiso 1 1 calc R
C13 C 1.2927(11) 0.7246(3) 0.5598(4) 0.039(2) Uani 1 1 d .
H13 H 1.3873 0.7191 0.5312 0.047 Uiso 1 1 calc R
C14 C 1.2002(11) 0.7757(3) 0.5691(4) 0.037(2) Uani 1 1 d .
H14 H 1.2224 0.8111 0.5479 0.044 Uiso 1 1 calc R
C15 C 1.0666(11) 0.7654(3) 0.6159(4) 0.0325(18) Uani 1 1 d .
H15 H 0.9855 0.7927 0.6310 0.039 Uiso 1 1 calc R
C16 C 0.8211(14) 0.6666(4) 0.5209(4) 0.049(3) Uani 1 1 d .
H16 H 0.7536 0.6484 0.5534 0.059 Uiso 1 1 calc R
C17 C 0.9577(15) 0.6422(4) 0.4860(5) 0.057(3) Uani 1 1 d .
H17 H 0.9989 0.6042 0.4908 0.069 Uiso 1 1 calc R
C18 C 1.0221(16) 0.6828(4) 0.4434(5) 0.060(3) Uani 1 1 d .
H18 H 1.1159 0.6771 0.4145 0.072 Uiso 1 1 calc R
C19 C 0.9302(14) 0.7326(4) 0.4493(5) 0.053(3) Uani 1 1 d .
H19 H 0.9477 0.7669 0.4252 0.063 Uiso 1 1 calc R
C20 C 0.8032(13) 0.7233(4) 0.4985(5) 0.048(2) Uani 1 1 d .
H20 H 0.7214 0.7505 0.5134 0.058 Uiso 1 1 calc R
C21 C 0.4142(10) 0.5497(3) 0.6420(4) 0.0265(17) Uani 1 1 d .
C22 C 0.4145(10) 0.5361(3) 0.5731(4) 0.0294(17) Uani 1 1 d .
H22 H 0.5020 0.5458 0.5428 0.035 Uiso 1 1 calc R
C23 C 0.2610(12) 0.5056(3) 0.5588(4) 0.037(2) Uani 1 1 d .
H23 H 0.2285 0.4920 0.5168 0.044 Uiso 1 1 calc R
C24 C 0.1636(11) 0.4987(3) 0.6171(4) 0.039(2) Uani 1 1 d .
H24 H 0.0569 0.4792 0.6211 0.047 Uiso 1 1 calc R
C25 C 0.2566(10) 0.5265(3) 0.6687(4) 0.0303(18) Uani 1 1 d .
H25 H 0.2208 0.5292 0.7129 0.036 Uiso 1 1 calc R
C26 C 0.6074(12) 0.4309(3) 0.6788(5) 0.040(2) Uani 1 1 d .
H26 H 0.6850 0.4522 0.7051 0.048 Uiso 1 1 calc R
C27 C 0.6260(14) 0.4197(3) 0.6121(5) 0.050(3) Uani 1 1 d .
H27 H 0.7182 0.4322 0.5854 0.060 Uiso 1 1 calc R
C28 C 0.4826(14) 0.3862(3) 0.5910(5) 0.052(3) Uani 1 1 d .
H28 H 0.4639 0.3723 0.5480 0.062 Uiso 1 1 calc R
C29 C 0.3743(13) 0.3777(3) 0.6449(6) 0.057(3) Uani 1 1 d .
H29 H 0.2685 0.3574 0.6446 0.068 Uiso 1 1 calc R
C30 C 0.4515(13) 0.4048(3) 0.7006(5) 0.044(2) Uani 1 1 d .
H30 H 0.4074 0.4053 0.7438 0.053 Uiso 1 1 calc R
C31 C 1.0239(10) 0.5059(3) 0.8397(4) 0.0312(18) Uani 1 1 d .
C32 C 1.0942(13) 0.4533(4) 0.8130(5) 0.049(2) Uani 1 1 d .
H32 H 1.0832 0.4405 0.7692 0.059 Uiso 1 1 calc R
C33 C 1.1831(14) 0.4240(4) 0.8645(5) 0.056(3) Uani 1 1 d .
H33 H 1.2438 0.3890 0.8603 0.067 Uiso 1 1 calc R
C34 C 1.1653(13) 0.4558(4) 0.9219(5) 0.050(3) Uani 1 1 d .
H34 H 1.2114 0.4458 0.9634 0.060 Uiso 1 1 calc R
C35 C 1.0660(12) 0.5059(3) 0.9078(5) 0.048(3) Uani 1 1 d .
H35 H 1.0335 0.5343 0.9385 0.057 Uiso 1 1 calc R
C36 C 0.6691(13) 0.4329(3) 0.8724(5) 0.049(3) Uani 1 1 d .
H36 H 0.6034 0.4601 0.8487 0.059 Uiso 1 1 calc R
C37 C 0.7475(13) 0.3837(3) 0.8461(5) 0.048(3) Uani 1 1 d .
H37 H 0.7445 0.3726 0.8014 0.058 Uiso 1 1 calc R
C38 C 0.8321(14) 0.3532(3) 0.8973(5) 0.053(3) Uani 1 1 d .
H38 H 0.8948 0.3186 0.8932 0.064 Uiso 1 1 calc R
C39 C 0.8037(12) 0.3852(3) 0.9559(5) 0.046(2) Uani 1 1 d .
H39 H 0.8439 0.3751 0.9982 0.055 Uiso 1 1 calc R
C40 C 0.7045(11) 0.4349(4) 0.9399(5) 0.044(2) Uani 1 1 d .
H40 H 0.6691 0.4639 0.9695 0.053 Uiso 1 1 calc R

loop_
_atom_site_aniso_label
_atom_site_aniso_U_11
_atom_site_aniso_U_22
_atom_site_aniso_U_33
_atom_site_aniso_U_23
_atom_site_aniso_U_13
_atom_site_aniso_U_12
Zr1 0.0211(3) 0.0214(3) 0.0208(3) 0.0014(3) 0.0021(3) -0.0012(3)
Fe1 0.0304(6) 0.0260(5) 0.0274(6) 0.0037(4) 0.0050(5) -0.0031(4)
Fe2 0.0323(7) 0.0236(5) 0.0304(6) -0.0034(4) -0.0056(5) 0.0034(4)
Fe3 0.0395(7) 0.0312(5) 0.0321(7) 0.0072(5) 0.0016(6) -0.0015(5)
B1 0.026(2) 0.0261(19) 0.0257(19) 0.0006(10) 0.0006(10) -0.0008(10)
B2 0.024(5) 0.021(4) 0.027(4) 0.000(3) 0.002(4) -0.001(3)
B3 0.012(4) 0.022(3) 0.025(4) 0.005(3) 0.007(3) 0.005(3)
C1 0.059(6) 0.023(4) 0.045(5) -0.009(3) -0.015(5) 0.022(4)
C2 0.049(5) 0.023(3) 0.033(4) -0.007(3) 0.026(4) -0.009(3)
C3 0.022(4) 0.061(5) 0.026(4) -0.018(4) 0.001(4) 0.001(4)
C4 0.037(5) 0.028(3) 0.032(4) -0.001(3) 0.023(4) 0.010(3)
C5 0.017(4) 0.042(4) 0.047(5) -0.021(4) 0.012(4) -0.002(3)
C6 0.123(12) 0.057(6) 0.053(7) -0.008(5) -0.011(8) 0.052(7)
C7 0.109(10) 0.040(5) 0.079(8) -0.019(5) 0.068(7) -0.027(6)
C8 0.048(7) 0.159(12) 0.056(7) -0.049(8) -0.014(7) 0.026(7)
C9 0.110(11) 0.051(5) 0.053(7) 0.010(5) 0.030(7) 0.011(6)
C10 0.035(5) 0.084(7) 0.079(8) -0.040(6) 0.017(6) 0.000(5)
C11 0.018(4) 0.025(3) 0.032(4) 0.004(3) 0.003(3) -0.006(3)
C12 0.033(5) 0.036(4) 0.034(5) 0.004(3) 0.003(4) 0.003(3)
C13 0.033(5) 0.041(4) 0.044(5) 0.000(4) 0.013(4) 0.002(4)
C14 0.043(5) 0.034(4) 0.033(5) 0.003(3) 0.009(4) -0.011(4)
C15 0.035(5) 0.033(4) 0.030(4) 0.005(3) 0.006(4) -0.003(3)
C16 0.063(7) 0.056(5) 0.029(5) 0.010(4) -0.001(5) -0.030(5)
C17 0.073(8) 0.050(5) 0.050(6) -0.018(5) -0.005(6) -0.002(5)
C18 0.068(8) 0.075(7) 0.036(6) -0.017(5) 0.002(6) -0.005(6)
C19 0.064(7) 0.056(5) 0.038(6) 0.020(4) -0.014(5) -0.022(5)
C20 0.040(6) 0.055(5) 0.049(6) -0.007(4) -0.006(5) 0.006(4)
C21 0.031(4) 0.024(3) 0.024(4) -0.006(3) 0.005(4) 0.001(3)
C22 0.030(4) 0.028(4) 0.030(4) -0.001(3) 0.003(4) 0.007(3)
C23 0.049(6) 0.027(4) 0.034(5) -0.005(3) -0.021(5) 0.004(4)
C24 0.034(5) 0.032(4) 0.050(6) -0.001(4) -0.011(5) -0.004(4)
C25 0.024(4) 0.026(3) 0.041(5) -0.001(3) 0.000(4) 0.006(3)
C26 0.042(5) 0.027(4) 0.050(6) -0.003(4) -0.023(5) 0.005(4)
C27 0.062(7) 0.035(4) 0.052(6) -0.001(4) -0.004(6) 0.027(4)
C28 0.073(7) 0.024(4) 0.059(7) -0.017(4) -0.021(6) 0.018(4)
C29 0.050(6) 0.027(4) 0.092(9) 0.002(5) -0.027(6) -0.006(4)
C30 0.054(6) 0.037(4) 0.040(5) 0.012(4) 0.007(5) 0.019(4)
C31 0.024(4) 0.030(4) 0.040(5) 0.006(3) 0.011(4) -0.001(3)
C32 0.060(7) 0.051(5) 0.036(5) 0.019(4) 0.008(5) 0.015(4)
C33 0.060(7) 0.050(5) 0.057(7) 0.024(5) 0.009(6) 0.014(5)
C34 0.047(6) 0.048(5) 0.055(6) 0.026(4) -0.011(5) -0.003(4)
C35 0.048(6) 0.042(4) 0.052(6) 0.014(4) -0.023(5) -0.012(4)
C36 0.047(6) 0.041(4) 0.061(6) 0.011(4) -0.016(5) -0.006(4)
C37 0.065(7) 0.039(5) 0.041(5) 0.002(4) -0.013(5) -0.012(4)
C38 0.083(8) 0.027(4) 0.050(6) 0.001(4) -0.006(6) -0.005(4)
C39 0.054(6) 0.039(5) 0.043(5) 0.014(4) 0.004(5) -0.005(4)
C40 0.034(5) 0.048(5) 0.051(6) 0.002(4) 0.018(5) -0.012(4)

loop_
_atom_type_symbol
_atom_type_description
_atom_type_scat_dispersion_real
_atom_type_scat_dispersion_imag
_atom_type_scat_source
C C 0.0033 0.0016 'International Tables Vol C Tables 4.2.6.8 and 6.1.1.4'
H H 0.0000 0.0000 'International Tables Vol C Tables 4.2.6.8 and 6.1.1.4'
B B 0.0013 0.0007 'International Tables Vol C Tables 4.2.6.8 and 6.1.1.4'
Fe Fe 0.3463 0.8444 'International Tables Vol C Tables 4.2.6.8 and 6.1.1.4'
Zr Zr -2.9673 0.5597 'International Tables Vol C Tables 4.2.6.8 and 6.1.1.4'

loop_
_geom_angle_atom_site_label_1
_geom_angle_atom_site_label_2
_geom_angle_atom_site_label_3
_geom_angle
C1 Zr1 C3 54.1(2)
C1 Zr1 C2 32.1(3)
C3 Zr1 C2 32.8(3)
C1 Zr1 C5 33.1(3)
C3 Zr1 C5 54.4(2)
C2 Zr1 C5 54.0(3)
C1 Zr1 C4 54.2(3)
C3 Zr1 C4 33.1(3)
C2 Zr1 C4 54.2(2)
C5 Zr1 C4 32.5(2)
C20 Fe1 C16 40.8(4)
C20 Fe1 C12 157.2(4)
C16 Fe1 C12 120.4(3)
C20 Fe1 C17 67.8(4)
C16 Fe1 C17 40.4(4)
C12 Fe1 C17 106.1(4)
C20 Fe1 C18 67.6(4)
C16 Fe1 C18 67.7(5)
C12 Fe1 C18 122.7(4)
C17 Fe1 C18 39.7(4)
C20 Fe1 C19 41.2(4)
C16 Fe1 C19 68.5(4)
C12 Fe1 C19 158.6(5)
C17 Fe1 C19 67.1(4)
C18 Fe1 C19 39.3(4)
C20 Fe1 C11 121.5(4)
C16 Fe1 C11 104.5(3)
C12 Fe1 C11 41.0(3)
C17 Fe1 C11 120.5(4)
C18 Fe1 C11 157.0(4)
C19 Fe1 C11 160.1(4)
C20 Fe1 C13 161.2(4)
C16 Fe1 C13 156.8(4)
C12 Fe1 C13 40.6(3)
C17 Fe1 C13 122.2(4)
C18 Fe1 C13 108.9(5)
C19 Fe1 C13 124.4(4)
C11 Fe1 C13 69.2(3)
C20 Fe1 C15 108.7(4)
C16 Fe1 C15 122.1(4)
C12 Fe1 C15 67.9(3)
C17 Fe1 C15 157.3(4)
C18 Fe1 C15 161.7(4)
C19 Fe1 C15 126.1(4)
C11 Fe1 C15 40.7(3)
C13 Fe1 C15 68.5(4)
C20 Fe1 C14 125.7(3)
C16 Fe1 C14 160.2(4)
C12 Fe1 C14 67.5(3)
C17 Fe1 C14 159.1(5)
C18 Fe1 C14 125.5(4)
C19 Fe1 C14 111.1(3)
C11 Fe1 C14 68.8(3)
C13 Fe1 C14 40.1(3)
C15 Fe1 C14 40.9(3)
C27 Fe2 C29 68.6(4)
C27 Fe2 C26 40.1(4)
C29 Fe2 C26 68.9(3)
C27 Fe2 C28 41.0(4)
C29 Fe2 C28 40.3(4)
C26 Fe2 C28 68.3(3)
C27 Fe2 C22 106.9(4)
C29 Fe2 C22 156.3(4)
C26 Fe2 C22 123.5(3)
C28 Fe2 C22 121.1(4)
C27 Fe2 C21 118.6(4)
C29 Fe2 C21 161.7(4)
C26 Fe2 C21 105.1(3)
C28 Fe2 C21 155.2(4)
C22 Fe2 C21 41.3(3)
C27 Fe2 C30 68.3(4)
C29 Fe2 C30 41.1(4)
C26 Fe2 C30 41.0(4)
C28 Fe2 C30 68.3(4)
C22 Fe2 C30 160.8(3)
C21 Fe2 C30 123.2(3)
C27 Fe2 C25 154.3(3)
C29 Fe2 C25 125.3(4)
C26 Fe2 C25 119.6(3)
C28 Fe2 C25 162.7(4)
C22 Fe2 C25 69.1(3)
C21 Fe2 C25 41.5(3)
C30 Fe2 C25 106.7(4)
C27 Fe2 C23 126.1(4)
C29 Fe2 C23 122.1(3)
C26 Fe2 C23 161.4(4)
C28 Fe2 C23 109.4(3)
C22 Fe2 C23 40.6(3)
C21 Fe2 C23 68.9(3)
C30 Fe2 C23 156.9(4)
C25 Fe2 C23 68.2(3)
C27 Fe2 C24 163.4(3)
C29 Fe2 C24 108.3(4)
C26 Fe2 C24 155.6(4)
C28 Fe2 C24 126.2(3)
C22 Fe2 C24 69.0(3)
C21 Fe2 C24 69.6(3)
C30 Fe2 C24 120.9(4)
C25 Fe2 C24 40.9(3)
C23 Fe2 C24 40.6(4)
C37 Fe3 C35 159.0(3)
C37 Fe3 C34 157.2(4)
C35 Fe3 C34 41.1(3)
C37 Fe3 C38 41.2(3)
C35 Fe3 C38 159.3(3)
C34 Fe3 C38 121.9(3)
C37 Fe3 C32 105.2(4)
C35 Fe3 C32 68.8(4)
C34 Fe3 C32 68.4(4)
C38 Fe3 C32 120.9(4)
C37 Fe3 C36 40.6(4)
C35 Fe3 C36 124.1(4)
C34 Fe3 C36 161.4(4)
C38 Fe3 C36 68.9(4)
C32 Fe3 C36 121.2(4)
C37 Fe3 C33 121.1(4)
C35 Fe3 C33 68.4(4)
C34 Fe3 C33 39.9(4)
C38 Fe3 C33 106.0(4)
C32 Fe3 C33 41.0(3)
C36 Fe3 C33 157.2(4)
C37 Fe3 C39 68.4(4)
C35 Fe3 C39 124.4(4)
C34 Fe3 C39 109.1(4)
C38 Fe3 C39 40.9(4)
C32 Fe3 C39 158.5(4)
C36 Fe3 C39 68.0(4)
C33 Fe3 C39 123.4(3)
C37 Fe3 C40 68.4(4)
C35 Fe3 C40 109.2(4)
C34 Fe3 C40 125.6(4)
C38 Fe3 C40 69.1(4)
C32 Fe3 C40 157.8(3)
C36 Fe3 C40 40.2(4)
C33 Fe3 C40 160.6(4)
C39 Fe3 C40 40.8(3)
C37 Fe3 C31 121.7(3)
C35 Fe3 C31 40.6(3)
C34 Fe3 C31 68.7(3)
C38 Fe3 C31 157.9(4)
C32 Fe3 C31 41.3(3)
C36 Fe3 C31 107.1(3)
C33 Fe3 C31 68.9(3)
C39 Fe3 C31 159.6(3)
C40 Fe3 C31 122.7(3)
C11 B1 H1A 109.5
C11 B1 H1B 109.5
H1A B1 H1B 109.5
C11 B1 H1C 109.5
H1A B1 H1C 109.5
H1B B1 H1C 109.5
C21 B2 H2A 109.5
C21 B2 H2B 109.5
H2A B2 H2B 109.5
C21 B2 H2C 109.5
H2A B2 H2C 109.5
H2B B2 H2C 109.5
C31 B3 H3A 109.5
C31 B3 H3B 109.5
H3A B3 H3B 109.5
C31 B3 H3C 109.5
H3A B3 H3C 109.5
H3B B3 H3C 109.5
C2 C1 C5 108.5(6)
C2 C1 C6 124.3(9)
C5 C1 C6 126.7(9)
C2 C1 Zr1 74.5(5)
C5 C1 Zr1 74.1(4)
C6 C1 Zr1 123.8(6)
C1 C2 C3 108.8(7)
C1 C2 C7 128.5(8)
C3 C2 C7 122.4(8)
C1 C2 Zr1 73.4(4)
C3 C2 Zr1 73.5(4)
C7 C2 Zr1 123.4(6)
C2 C3 C4 107.2(6)
C2 C3 C8 128.4(9)
C4 C3 C8 123.6(9)
C2 C3 Zr1 73.7(4)
C4 C3 Zr1 74.0(4)
C8 C3 Zr1 125.5(6)
C5 C4 C3 107.8(7)
C5 C4 C9 125.4(9)
C3 C4 C9 126.4(8)
C5 C4 Zr1 73.4(5)
C3 C4 Zr1 72.9(5)
C9 C4 Zr1 124.7(6)
C4 C5 C1 107.7(6)
C4 C5 C10 127.1(9)
C1 C5 C10 124.9(8)
C4 C5 Zr1 74.1(5)
C1 C5 Zr1 72.8(5)
C10 C5 Zr1 123.7(6)
C1 C6 H6A 109.5
C1 C6 H6B 109.5
H6A C6 H6B 109.5
C1 C6 H6C 109.5
H6A C6 H6C 109.5
H6B C6 H6C 109.5
C2 C7 H7A 109.5
C2 C7 H7B 109.5
H7A C7 H7B 109.5
C2 C7 H7C 109.5
H7A C7 H7C 109.5
H7B C7 H7C 109.5
C3 C8 H8A 109.5
C3 C8 H8B 109.5
H8A C8 H8B 109.5
C3 C8 H8C 109.5
H8A C8 H8C 109.5
H8B C8 H8C 109.5
C4 C9 H9A 109.5
C4 C9 H9B 109.5
H9A C9 H9B 109.5
C4 C9 H9C 109.5
H9A C9 H9C 109.5
H9B C9 H9C 109.5
C5 C10 H10A 109.5
C5 C10 H10B 109.5
H10A C10 H10B 109.5
C5 C10 H10C 109.5
H10A C10 H10C 109.5
H10B C10 H10C 109.5
C12 C11 C15 106.2(7)
C12 C11 B1 125.3(6)
C15 C11 B1 128.2(7)
C12 C11 Fe1 68.9(4)
C15 C11 Fe1 69.9(4)
B1 C11 Fe1 121.4(5)
C13 C12 C11 109.9(7)
C13 C12 Fe1 70.4(4)
C11 C12 Fe1 70.1(4)
C13 C12 H12 125.1
C11 C12 H12 125.1
Fe1 C12 H12 126.0
C14 C13 C12 107.2(8)
C14 C13 Fe1 70.2(5)
C12 C13 Fe1 69.0(5)
C14 C13 H13 126.4
C12 C13 H13 126.4
Fe1 C13 H13 126.0
C13 C14 C15 108.5(7)
C13 C14 Fe1 69.7(4)
C15 C14 Fe1 69.5(4)
C13 C14 H14 125.7
C15 C14 H14 125.7
Fe1 C14 H14 126.7
C11 C15 C14 108.2(7)
C11 C15 Fe1 69.4(4)
C14 C15 Fe1 69.7(5)
C11 C15 H15 125.9
C14 C15 H15 125.9
Fe1 C15 H15 126.6
C17 C16 C20 107.0(9)
C17 C16 Fe1 70.1(6)
C20 C16 Fe1 69.2(5)
C17 C16 H16 126.5
C20 C16 H16 126.5
Fe1 C16 H16 125.8
C18 C17 C16 108.5(9)
C18 C17 Fe1 70.2(5)
C16 C17 Fe1 69.5(5)
C18 C17 H17 125.7
C16 C17 H17 125.7
Fe1 C17 H17 126.2
C19 C18 C17 109.7(11)
C19 C18 Fe1 70.6(6)
C17 C18 Fe1 70.1(6)
C19 C18 H18 125.2
C17 C18 H18 125.2
Fe1 C18 H18 125.7
C18 C19 C20 107.2(9)
C18 C19 Fe1 70.1(5)
C20 C19 Fe1 68.4(5)
C18 C19 H19 126.4
C20 C19 H19 126.4
Fe1 C19 H19 126.6
C16 C20 C19 107.7(9)
C16 C20 Fe1 70.0(5)
C19 C20 Fe1 70.3(5)
C16 C20 H20 126.2
C19 C20 H20 126.2
Fe1 C20 H20 125.1
C22 C21 C25 106.7(6)
C22 C21 B2 127.8(8)
C25 C21 B2 125.3(7)
C22 C21 Fe2 69.3(4)
C25 C21 Fe2 69.4(4)
B2 C21 Fe2 123.1(5)
C23 C22 C21 108.0(8)
C23 C22 Fe2 70.1(4)
C21 C22 Fe2 69.4(4)
C23 C22 H22 126.0
C21 C22 H22 126.0
Fe2 C22 H22 126.1
C22 C23 C24 109.4(7)
C22 C23 Fe2 69.4(4)
C24 C23 Fe2 69.8(4)
C22 C23 H23 125.3
C24 C23 H23 125.3
Fe2 C23 H23 127.2
C23 C24 C25 107.2(7)
C23 C24 Fe2 69.7(5)
C25 C24 Fe2 69.3(4)
C23 C24 H24 126.4
C25 C24 H24 126.4
Fe2 C24 H24 126.2
C24 C25 C21 108.6(8)
C24 C25 Fe2 69.8(5)
C21 C25 Fe2 69.2(4)
C24 C25 H25 125.7
C21 C25 H25 125.7
Fe2 C25 H25 126.9
C27 C26 C30 108.3(8)
C27 C26 Fe2 69.7(5)
C30 C26 Fe2 69.8(4)
C27 C26 H26 125.8
C30 C26 H26 125.8
Fe2 C26 H26 126.2
C26 C27 C28 108.4(10)
C26 C27 Fe2 70.2(6)
C28 C27 Fe2 69.8(5)
C26 C27 H27 125.8
C28 C27 H27 125.8
Fe2 C27 H27 125.8
C29 C28 C27 108.1(8)
C29 C28 Fe2 69.6(5)
C27 C28 Fe2 69.1(5)
C29 C28 H28 126.0
C27 C28 H28 126.0
Fe2 C28 H28 126.8
C28 C29 C30 108.0(8)
C28 C29 Fe2 70.1(5)
C30 C29 Fe2 69.9(4)
C28 C29 H29 126.0
C30 C29 H29 126.0
Fe2 C29 H29 125.6
C26 C30 C29 107.1(9)
C26 C30 Fe2 69.2(4)
C29 C30 Fe2 69.0(5)
C26 C30 H30 126.4
C29 C30 H30 126.4
Fe2 C30 H30 126.9
C35 C31 C32 106.2(7)
C35 C31 B3 129.1(7)
C32 C31 B3 124.6(7)
C35 C31 Fe3 68.1(4)
C32 C31 Fe3 68.0(5)
B3 C31 Fe3 126.5(5)
C33 C32 C31 108.0(8)
C33 C32 Fe3 69.7(6)
C31 C32 Fe3 70.7(6)
C33 C32 H32 126.0
C31 C32 H32 126.0
Fe3 C32 H32 125.2
C34 C33 C32 108.4(8)
C34 C33 Fe3 69.7(7)
C32 C33 Fe3 69.3(6)
C34 C33 H33 125.8
C32 C33 H33 125.8
Fe3 C33 H33 126.8
C33 C34 C35 108.6(8)
C33 C34 Fe3 70.4(6)
C35 C34 Fe3 69.3(5)
C33 C34 H34 125.7
C35 C34 H34 125.7
Fe3 C34 H34 126.2
C31 C35 C34 108.7(9)
C31 C35 Fe3 71.3(4)
C34 C35 Fe3 69.6(5)
C31 C35 H35 125.6
C34 C35 H35 125.6
Fe3 C35 H35 125.1
C40 C36 C37 108.6(7)
C40 C36 Fe3 70.3(5)
C37 C36 Fe3 68.7(5)
C40 C36 H36 125.7
C37 C36 H36 125.7
Fe3 C36 H36 126.8
C36 C37 C38 109.0(8)
C36 C37 Fe3 70.7(5)
C38 C37 Fe3 70.3(5)
C36 C37 H37 125.5
C38 C37 H37 125.5
Fe3 C37 H37 125.1
C37 C38 C39 106.5(8)
C37 C38 Fe3 68.5(4)
C39 C38 Fe3 70.1(5)
C37 C38 H38 126.8
C39 C38 H38 126.8
Fe3 C38 H38 126.1
C38 C39 C40 108.4(7)
C38 C39 Fe3 69.0(6)
C40 C39 Fe3 69.5(5)
C38 C39 H39 125.8
C40 C39 H39 125.8
Fe3 C39 H39 127.3
C36 C40 C39 107.5(8)
C36 C40 Fe3 69.5(6)
C39 C40 Fe3 69.7(5)
C36 C40 H40 126.2
C39 C40 H40 126.2
Fe3 C40 H40 126.2

loop_
_geom_bond_atom_site_label_1
_geom_bond_atom_site_label_2
_geom_bond_distance
Zr1 C1 2.492(8)
Zr1 C3 2.503(7)
Zr1 C2 2.505(7)
Zr1 C5 2.509(9)
Zr1 C4 2.517(8)
Fe1 C20 2.016(9)
Fe1 C16 2.027(9)
Fe1 C12 2.032(7)
Fe1 C17 2.034(8)
Fe1 C18 2.035(9)
Fe1 C19 2.042(8)
Fe1 C11 2.047(7)
Fe1 C13 2.051(9)
Fe1 C15 2.055(8)
Fe1 C14 2.058(7)
Fe2 C27 2.035(10)
Fe2 C29 2.037(9)
Fe2 C26 2.041(7)
Fe2 C28 2.044(8)
Fe2 C22 2.046(7)
Fe2 C21 2.047(6)
Fe2 C30 2.049(8)
Fe2 C25 2.050(8)
Fe2 C23 2.055(7)
Fe2 C24 2.057(8)
Fe3 C37 2.018(8)
Fe3 C35 2.037(8)
Fe3 C34 2.040(9)
Fe3 C38 2.041(8)
Fe3 C32 2.043(11)
Fe3 C36 2.043(10)
Fe3 C33 2.049(12)
Fe3 C39 2.057(9)
Fe3 C40 2.054(10)
Fe3 C31 2.080(8)
B1 C11 1.573(12)
B1 H1A 0.9800
B1 H1B 0.9800
B1 H1C 0.9800
B2 C21 1.583(10)
B2 H2A 0.9800
B2 H2B 0.9800
B2 H2C 0.9800
B3 C31 1.577(9)
B3 H3A 0.9800
B3 H3B 0.9800
B3 H3C 0.9800
C1 C2 1.381(12)
C1 C5 1.423(13)
C1 C6 1.506(11)
C2 C3 1.413(11)
C2 C7 1.516(12)
C3 C4 1.429(11)
C3 C8 1.493(11)
C4 C5 1.405(10)
C4 C9 1.521(12)
C5 C10 1.502(12)
C6 H6A 0.9800
C6 H6B 0.9800
C6 H6C 0.9800
C7 H7A 0.9800
C7 H7B 0.9800
C7 H7C 0.9800
C8 H8A 0.9800
C8 H8B 0.9800
C8 H8C 0.9800
C9 H9A 0.9800
C9 H9B 0.9800
C9 H9C 0.9800
C10 H10A 0.9800
C10 H10B 0.9800
C10 H10C 0.9800
C11 C12 1.429(12)
C11 C15 1.426(9)
C12 C13 1.415(12)
C12 H12 0.9500
C13 C14 1.409(11)
C13 H13 0.9500
C14 C15 1.436(13)
C14 H14 0.9500
C15 H15 0.9500
C16 C17 1.403(15)
C16 C20 1.409(12)
C16 H16 0.9500
C17 C18 1.383(15)
C17 H17 0.9500
C18 C19 1.371(14)
C18 H18 0.9500
C19 C20 1.429(15)
C19 H19 0.9500
C20 H20 0.9500
C21 C22 1.445(10)
C21 C25 1.450(12)
C22 C23 1.422(11)
C22 H22 0.9500
C23 C24 1.425(14)
C23 H23 0.9500
C24 C25 1.435(10)
C24 H24 0.9500
C25 H25 0.9500
C26 C27 1.397(14)
C26 C30 1.431(14)
C26 H26 0.9500
C27 C28 1.430(13)
C27 H27 0.9500
C28 C29 1.405(16)
C28 H28 0.9500
C29 C30 1.436(12)
C29 H29 0.9500
C30 H30 0.9500
C31 C35 1.430(12)
C31 C32 1.453(12)
C32 C33 1.434(11)
C32 H32 0.9500
C33 C34 1.397(15)
C33 H33 0.9500
C34 C35 1.433(11)
C34 H34 0.9500
C35 H35 0.9500
C36 C40 1.410(13)
C36 C37 1.409(13)
C36 H36 0.9500
C37 C38 1.428(11)
C37 H37 0.9500
C38 C39 1.431(14)
C38 H38 0.9500
C39 C40 1.434(12)
C39 H39 0.9500
C40 H40 0.9500

loop_
_geom_torsion_atom_site_label_1
_geom_torsion_atom_site_label_2
_geom_torsion_atom_site_label_3
_geom_torsion_atom_site_label_4
_geom_torsion
C3 Zr1 C1 C2 36.9(5)
C5 Zr1 C1 C2 115.0(7)
C4 Zr1 C1 C2 78.0(5)
C3 Zr1 C1 C5 -78.1(5)
C2 Zr1 C1 C5 -115.0(7)
C4 Zr1 C1 C5 -36.9(4)
C3 Zr1 C1 C6 158.1(10)
C2 Zr1 C1 C6 121.2(12)
C5 Zr1 C1 C6 -123.8(10)
C4 Zr1 C1 C6 -160.8(10)
C5 C1 C2 C3 1.3(10)
C6 C1 C2 C3 173.8(9)
Zr1 C1 C2 C3 -65.5(6)
C5 C1 C2 C7 -173.3(9)
C6 C1 C2 C7 -0.8(15)
Zr1 C1 C2 C7 119.9(9)
C5 C1 C2 Zr1 66.9(6)
C6 C1 C2 Zr1 -120.6(9)
C3 Zr1 C2 C1 -116.0(8)
C5 Zr1 C2 C1 -37.7(5)
C4 Zr1 C2 C1 -78.0(6)
C1 Zr1 C2 C3 116.0(8)
C5 Zr1 C2 C3 78.4(6)
C4 Zr1 C2 C3 38.0(5)
C1 Zr1 C2 C7 -125.6(10)
C3 Zr1 C2 C7 118.4(10)
C5 Zr1 C2 C7 -163.3(9)
C4 Zr1 C2 C7 156.3(9)
C1 C2 C3 C4 -1.5(9)
C7 C2 C3 C4 173.5(8)
Zr1 C2 C3 C4 -67.0(5)
C1 C2 C3 C8 -171.9(9)
C7 C2 C3 C8 3.1(15)
Zr1 C2 C3 C8 122.6(10)
C1 C2 C3 Zr1 65.5(6)
C7 C2 C3 Zr1 -119.5(9)
C1 Zr1 C3 C2 -36.1(5)
C5 Zr1 C3 C2 -77.1(5)
C4 Zr1 C3 C2 -113.8(7)
C1 Zr1 C3 C4 77.7(5)
C2 Zr1 C3 C4 113.8(7)
C5 Zr1 C3 C4 36.7(4)
C1 Zr1 C3 C8 -162.0(11)
C2 Zr1 C3 C8 -125.9(12)
C5 Zr1 C3 C8 156.9(10)
C4 Zr1 C3 C8 120.2(11)
C2 C3 C4 C5 1.1(9)
C8 C3 C4 C5 172.0(8)
Zr1 C3 C4 C5 -65.7(5)
C2 C3 C4 C9 -172.3(8)
C8 C3 C4 C9 -1.4(14)
Zr1 C3 C4 C9 120.9(9)
C2 C3 C4 Zr1 66.8(6)
C8 C3 C4 Zr1 -122.3(9)
C1 Zr1 C4 C5 37.7(4)
C3 Zr1 C4 C5 115.1(6)
C2 Zr1 C4 C5 77.5(5)
C1 Zr1 C4 C3 -77.5(5)
C2 Zr1 C4 C3 -37.6(4)
C5 Zr1 C4 C3 -115.1(6)
C1 Zr1 C4 C9 159.7(9)
C3 Zr1 C4 C9 -122.8(10)
C2 Zr1 C4 C9 -160.5(9)
C5 Zr1 C4 C9 122.0(10)
C3 C4 C5 C1 -0.3(9)
C9 C4 C5 C1 173.2(8)
Zr1 C4 C5 C1 -65.6(6)
C3 C4 C5 C10 -174.1(8)
C9 C4 C5 C10 -0.7(13)
Zr1 C4 C5 C10 120.5(8)
C3 C4 C5 Zr1 65.3(6)
C9 C4 C5 Zr1 -121.2(8)
C2 C1 C5 C4 -0.6(9)
C6 C1 C5 C4 -172.9(8)
Zr1 C1 C5 C4 66.5(5)
C2 C1 C5 C10 173.4(8)
C6 C1 C5 C10 1.1(14)
Zr1 C1 C5 C10 -119.5(8)
C2 C1 C5 Zr1 -67.1(6)
C6 C1 C5 Zr1 120.6(9)
C1 Zr1 C5 C4 -114.7(6)
C3 Zr1 C5 C4 -37.4(4)
C2 Zr1 C5 C4 -78.2(5)
C3 Zr1 C5 C1 77.3(5)
C2 Zr1 C5 C1 36.5(4)
C4 Zr1 C5 C1 114.7(6)
C1 Zr1 C5 C10 121.0(10)
C3 Zr1 C5 C10 -161.8(9)
C2 Zr1 C5 C10 157.5(9)
C4 Zr1 C5 C10 -124.3(10)
C20 Fe1 C11 C12 160.5(5)
C16 Fe1 C11 C12 119.9(5)
C17 Fe1 C11 C12 79.3(6)
C18 Fe1 C11 C12 53.0(12)
C19 Fe1 C11 C12 -173.4(9)
C13 Fe1 C11 C12 -36.7(4)
C15 Fe1 C11 C12 -117.4(6)
C14 Fe1 C11 C12 -79.8(5)
C20 Fe1 C11 C15 -82.1(6)
C16 Fe1 C11 C15 -122.8(5)
C12 Fe1 C11 C15 117.4(6)
C17 Fe1 C11 C15 -163.3(6)
C18 Fe1 C11 C15 170.4(10)
C19 Fe1 C11 C15 -56.0(11)
C13 Fe1 C11 C15 80.7(5)
C14 Fe1 C11 C15 37.6(5)
C20 Fe1 C11 B1 41.1(7)
C16 Fe1 C11 B1 0.5(7)
C12 Fe1 C11 B1 -119.4(7)
C17 Fe1 C11 B1 -40.1(8)
C18 Fe1 C11 B1 -66.3(13)
C19 Fe1 C11 B1 67.3(11)
C13 Fe1 C11 B1 -156.0(7)
C15 Fe1 C11 B1 123.2(8)
C14 Fe1 C11 B1 160.8(7)
C15 C11 C12 C13 -1.0(8)
B1 C11 C12 C13 173.6(7)
Fe1 C11 C12 C13 59.4(5)
C15 C11 C12 Fe1 -60.3(5)
B1 C11 C12 Fe1 114.3(7)
C20 Fe1 C12 C13 -168.0(8)
C16 Fe1 C12 C13 162.5(6)
C17 Fe1 C12 C13 121.0(6)
C18 Fe1 C12 C13 81.0(6)
C19 Fe1 C12 C13 52.9(10)
C11 Fe1 C12 C13 -120.8(6)
C15 Fe1 C12 C13 -82.2(5)
C14 Fe1 C12 C13 -37.9(5)
C20 Fe1 C12 C11 -47.2(10)
C16 Fe1 C12 C11 -76.7(6)
C17 Fe1 C12 C11 -118.2(5)
C18 Fe1 C12 C11 -158.2(5)
C19 Fe1 C12 C11 173.8(8)
C13 Fe1 C12 C11 120.8(6)
C15 Fe1 C12 C11 38.6(4)
C14 Fe1 C12 C11 83.0(5)
C11 C12 C13 C14 0.9(9)
Fe1 C12 C13 C14 60.1(5)
C11 C12 C13 Fe1 -59.1(5)
C20 Fe1 C13 C14 47.2(14)
C16 Fe1 C13 C14 -159.6(9)
C12 Fe1 C13 C14 -118.3(8)
C17 Fe1 C13 C14 165.0(6)
C18 Fe1 C13 C14 123.1(6)
C19 Fe1 C13 C14 82.3(7)
C11 Fe1 C13 C14 -81.3(5)
C15 Fe1 C13 C14 -37.5(5)
C20 Fe1 C13 C12 165.5(11)
C16 Fe1 C13 C12 -41.2(12)
C17 Fe1 C13 C12 -76.7(7)
C18 Fe1 C13 C12 -118.5(6)
C19 Fe1 C13 C12 -159.4(5)
C11 Fe1 C13 C12 37.0(5)
C15 Fe1 C13 C12 80.8(5)
C14 Fe1 C13 C12 118.3(8)
C12 C13 C14 C15 -0.6(9)
Fe1 C13 C14 C15 58.8(5)
C12 C13 C14 Fe1 -59.3(5)
C20 Fe1 C14 C13 -163.1(6)
C16 Fe1 C14 C13 156.1(9)
C12 Fe1 C14 C13 38.3(5)
C17 Fe1 C14 C13 -37.9(12)
C18 Fe1 C14 C13 -76.8(6)
C19 Fe1 C14 C13 -118.8(6)
C11 Fe1 C14 C13 82.6(5)
C15 Fe1 C14 C13 120.0(7)
C20 Fe1 C14 C15 76.9(6)
C16 Fe1 C14 C15 36.1(11)
C12 Fe1 C14 C15 -81.8(5)
C17 Fe1 C14 C15 -157.9(9)
C18 Fe1 C14 C15 163.2(5)
C19 Fe1 C14 C15 121.2(5)
C11 Fe1 C14 C15 -37.4(4)
C13 Fe1 C14 C15 -120.0(7)
C12 C11 C15 C14 0.6(8)
B1 C11 C15 C14 -173.8(7)
Fe1 C11 C15 C14 -59.1(5)
C12 C11 C15 Fe1 59.6(5)
B1 C11 C15 Fe1 -114.7(7)
C13 C14 C15 C11 0.0(8)
Fe1 C14 C15 C11 58.9(5)
C13 C14 C15 Fe1 -58.9(5)
C20 Fe1 C15 C11 117.0(5)
C16 Fe1 C15 C11 74.0(6)
C12 Fe1 C15 C11 -38.9(5)
C17 Fe1 C15 C11 40.0(12)
C18 Fe1 C15 C11 -168.1(13)
C19 Fe1 C15 C11 159.6(5)
C13 Fe1 C15 C11 -82.8(5)
C14 Fe1 C15 C11 -119.6(7)
C20 Fe1 C15 C14 -123.4(5)
C16 Fe1 C15 C14 -166.4(5)
C12 Fe1 C15 C14 80.7(5)
C17 Fe1 C15 C14 159.6(9)
C18 Fe1 C15 C14 -48.4(15)
C19 Fe1 C15 C14 -80.8(6)
C11 Fe1 C15 C14 119.6(7)
C13 Fe1 C15 C14 36.9(4)
C20 Fe1 C16 C17 118.0(8)
C12 Fe1 C16 C17 -79.0(7)
C18 Fe1 C16 C17 36.9(6)
C19 Fe1 C16 C17 79.4(7)
C11 Fe1 C16 C17 -120.2(6)
C13 Fe1 C16 C17 -49.2(12)
C15 Fe1 C16 C17 -160.6(5)
C14 Fe1 C16 C17 172.4(9)
C12 Fe1 C16 C20 163.0(6)
C17 Fe1 C16 C20 -118.0(8)
C18 Fe1 C16 C20 -81.1(6)
C19 Fe1 C16 C20 -38.6(6)
C11 Fe1 C16 C20 121.7(6)
C13 Fe1 C16 C20 -167.2(9)
C15 Fe1 C16 C20 81.4(6)
C14 Fe1 C16 C20 54.3(12)
C20 C16 C17 C18 0.1(10)
Fe1 C16 C17 C18 -59.5(6)
C20 C16 C17 Fe1 59.6(5)
C20 Fe1 C17 C18 81.2(7)
C16 Fe1 C17 C18 119.7(9)
C12 Fe1 C17 C18 -122.1(7)
C19 Fe1 C17 C18 36.4(7)
C11 Fe1 C17 C18 -164.3(6)
C13 Fe1 C17 C18 -80.9(7)
C15 Fe1 C17 C18 166.6(9)
C14 Fe1 C17 C18 -53.0(13)
C20 Fe1 C17 C16 -38.5(5)
C12 Fe1 C17 C16 118.2(6)
C18 Fe1 C17 C16 -119.7(9)
C19 Fe1 C17 C16 -83.3(6)
C11 Fe1 C17 C16 76.0(6)
C13 Fe1 C17 C16 159.4(5)
C15 Fe1 C17 C16 47.0(12)
C14 Fe1 C17 C16 -172.7(8)
C16 C17 C18 C19 -0.6(10)
Fe1 C17 C18 C19 -59.7(6)
C16 C17 C18 Fe1 59.1(6)
C20 Fe1 C18 C19 38.7(6)
C16 Fe1 C18 C19 83.0(7)
C12 Fe1 C18 C19 -164.3(6)
C17 Fe1 C18 C19 120.5(10)
C11 Fe1 C18 C19 157.1(9)
C13 Fe1 C18 C19 -121.6(6)
C15 Fe1 C18 C19 -43.1(17)
C14 Fe1 C18 C19 -80.0(8)
C20 Fe1 C18 C17 -81.8(7)
C16 Fe1 C18 C17 -37.5(6)
C12 Fe1 C18 C17 75.2(8)
C19 Fe1 C18 C17 -120.5(10)
C11 Fe1 C18 C17 36.6(14)
C13 Fe1 C18 C17 117.9(7)
C15 Fe1 C18 C17 -163.5(11)
C14 Fe1 C18 C17 159.5(6)
C17 C18 C19 C20 0.8(10)
Fe1 C18 C19 C20 -58.6(6)
C17 C18 C19 Fe1 59.4(6)
C20 Fe1 C19 C18 -118.7(8)
C16 Fe1 C19 C18 -80.5(7)
C12 Fe1 C19 C18 38.6(12)
C17 Fe1 C19 C18 -36.7(7)
C11 Fe1 C19 C18 -153.5(9)
C13 Fe1 C19 C18 77.6(7)
C15 Fe1 C19 C18 164.6(6)
C14 Fe1 C19 C18 120.8(7)
C16 Fe1 C19 C20 38.2(5)
C12 Fe1 C19 C20 157.3(8)
C17 Fe1 C19 C20 82.0(6)
C18 Fe1 C19 C20 118.7(8)
C11 Fe1 C19 C20 -34.7(11)
C13 Fe1 C19 C20 -163.7(5)
C15 Fe1 C19 C20 -76.7(6)
C14 Fe1 C19 C20 -120.5(5)
C17 C16 C20 C19 0.4(9)
Fe1 C16 C20 C19 60.6(6)
C17 C16 C20 Fe1 -60.2(6)
C18 C19 C20 C16 -0.7(9)
Fe1 C19 C20 C16 -60.4(5)
C18 C19 C20 Fe1 59.6(6)
C12 Fe1 C20 C16 -40.6(12)
C17 Fe1 C20 C16 38.2(6)
C18 Fe1 C20 C16 81.3(6)
C19 Fe1 C20 C16 118.2(8)
C11 Fe1 C20 C16 -74.9(6)
C13 Fe1 C20 C16 164.3(11)
C15 Fe1 C20 C16 -117.9(6)
C14 Fe1 C20 C16 -160.2(6)
C16 Fe1 C20 C19 -118.2(8)
C12 Fe1 C20 C19 -158.8(8)
C17 Fe1 C20 C19 -80.0(6)
C18 Fe1 C20 C19 -36.9(5)
C11 Fe1 C20 C19 166.9(5)
C13 Fe1 C20 C19 46.1(14)
C15 Fe1 C20 C19 123.9(5)
C14 Fe1 C20 C19 81.6(7)
C27 Fe2 C21 C22 83.1(5)
C29 Fe2 C21 C22 -167.9(10)
C26 Fe2 C21 C22 124.0(5)
C28 Fe2 C21 C22 53.2(9)
C30 Fe2 C21 C22 164.7(5)
C25 Fe2 C21 C22 -118.1(6)
C23 Fe2 C21 C22 -37.5(5)
C24 Fe2 C21 C22 -81.0(5)
C27 Fe2 C21 C25 -158.8(5)
C29 Fe2 C21 C25 -49.7(12)
C26 Fe2 C21 C25 -117.9(5)
C28 Fe2 C21 C25 171.4(7)
C22 Fe2 C21 C25 118.1(6)
C30 Fe2 C21 C25 -77.2(5)
C23 Fe2 C21 C25 80.6(5)
C24 Fe2 C21 C25 37.1(5)
C27 Fe2 C21 B2 -39.4(8)
C29 Fe2 C21 B2 69.7(14)
C26 Fe2 C21 B2 1.6(8)
C28 Fe2 C21 B2 -69.2(10)
C22 Fe2 C21 B2 -122.4(9)
C30 Fe2 C21 B2 42.3(9)
C25 Fe2 C21 B2 119.4(8)
C23 Fe2 C21 B2 -159.9(8)
C24 Fe2 C21 B2 156.6(8)
C25 C21 C22 C23 0.1(7)
B2 C21 C22 C23 176.1(6)
Fe2 C21 C22 C23 59.6(5)
C25 C21 C22 Fe2 -59.5(4)
B2 C21 C22 Fe2 116.5(7)
C27 Fe2 C22 C23 126.4(5)
C29 Fe2 C22 C23 51.4(11)
C26 Fe2 C22 C23 167.1(5)
C28 Fe2 C22 C23 83.9(6)
C21 Fe2 C22 C23 -119.2(7)
C30 Fe2 C22 C23 -161.3(11)
C25 Fe2 C22 C23 -80.5(5)
C24 Fe2 C22 C23 -36.6(5)
C27 Fe2 C22 C21 -114.4(5)
C29 Fe2 C22 C21 170.6(9)
C26 Fe2 C22 C21 -73.7(6)
C28 Fe2 C22 C21 -156.9(5)
C30 Fe2 C22 C21 -42.1(13)
C25 Fe2 C22 C21 38.7(4)
C23 Fe2 C22 C21 119.2(7)
C24 Fe2 C22 C21 82.6(5)
C21 C22 C23 C24 -0.9(8)
Fe2 C22 C23 C24 58.4(5)
C21 C22 C23 Fe2 -59.2(5)
C27 Fe2 C23 C22 -72.5(6)
C29 Fe2 C23 C22 -158.2(6)
C26 Fe2 C23 C22 -35.9(12)
C28 Fe2 C23 C22 -115.4(6)
C21 Fe2 C23 C22 38.2(5)
C30 Fe2 C23 C22 164.4(8)
C25 Fe2 C23 C22 82.9(5)
C24 Fe2 C23 C22 121.2(6)
C27 Fe2 C23 C24 166.3(5)
C29 Fe2 C23 C24 80.6(6)
C26 Fe2 C23 C24 -157.1(9)
C28 Fe2 C23 C24 123.4(5)
C22 Fe2 C23 C24 -121.2(6)
C21 Fe2 C23 C24 -83.0(5)
C30 Fe2 C23 C24 43.3(10)
C25 Fe2 C23 C24 -38.3(4)
C22 C23 C24 C25 1.2(8)
Fe2 C23 C24 C25 59.4(5)
C22 C23 C24 Fe2 -58.1(5)
C27 Fe2 C24 C23 -41.9(14)
C29 Fe2 C24 C23 -118.3(5)
C26 Fe2 C24 C23 162.5(6)
C28 Fe2 C24 C23 -77.2(6)
C22 Fe2 C24 C23 36.6(4)
C21 Fe2 C24 C23 80.9(5)
C30 Fe2 C24 C23 -161.8(4)
C25 Fe2 C24 C23 118.5(7)
C27 Fe2 C24 C25 -160.4(12)
C29 Fe2 C24 C25 123.1(6)
C26 Fe2 C24 C25 44.0(9)
C28 Fe2 C24 C25 164.3(6)
C22 Fe2 C24 C25 -81.9(5)
C21 Fe2 C24 C25 -37.6(5)
C30 Fe2 C24 C25 79.7(6)
C23 Fe2 C24 C25 -118.5(7)
C23 C24 C25 C21 -1.1(8)
Fe2 C24 C25 C21 58.5(5)
C23 C24 C25 Fe2 -59.6(5)
C22 C21 C25 C24 0.6(7)
B2 C21 C25 C24 -175.5(6)
Fe2 C21 C25 C24 -58.8(5)
C22 C21 C25 Fe2 59.5(4)
B2 C21 C25 Fe2 -116.6(6)
C27 Fe2 C25 C24 167.3(8)
C29 Fe2 C25 C24 -76.8(6)
C26 Fe2 C25 C24 -160.7(5)
C28 Fe2 C25 C24 -47.5(13)
C22 Fe2 C25 C24 81.7(5)
C21 Fe2 C25 C24 120.2(7)
C30 Fe2 C25 C24 -118.1(5)
C23 Fe2 C25 C24 38.0(5)
C27 Fe2 C25 C21 47.0(10)
C29 Fe2 C25 C21 163.0(4)
C26 Fe2 C25 C21 79.0(5)
C28 Fe2 C25 C21 -167.8(11)
C22 Fe2 C25 C21 -38.6(4)
C30 Fe2 C25 C21 121.6(5)
C23 Fe2 C25 C21 -82.3(5)
C24 Fe2 C25 C21 -120.2(7)
C29 Fe2 C26 C27 81.4(7)
C28 Fe2 C26 C27 38.0(6)
C22 Fe2 C26 C27 -75.7(6)
C21 Fe2 C26 C27 -116.7(6)
C30 Fe2 C26 C27 119.6(7)
C25 Fe2 C26 C27 -159.1(5)
C23 Fe2 C26 C27 -48.4(11)
C24 Fe2 C26 C27 169.4(7)
C27 Fe2 C26 C30 -119.6(7)
C29 Fe2 C26 C30 -38.1(6)
C28 Fe2 C26 C30 -81.5(6)
C22 Fe2 C26 C30 164.8(5)
C21 Fe2 C26 C30 123.7(5)
C25 Fe2 C26 C30 81.4(6)
C23 Fe2 C26 C30 -168.0(8)
C24 Fe2 C26 C30 49.8(9)
C30 C26 C27 C28 -0.2(8)
Fe2 C26 C27 C28 -59.6(5)
C30 C26 C27 Fe2 59.3(5)
C29 Fe2 C27 C26 -82.2(6)
C28 Fe2 C27 C26 -119.3(9)
C22 Fe2 C27 C26 122.4(5)
C21 Fe2 C27 C26 79.2(6)
C30 Fe2 C27 C26 -37.9(5)
C25 Fe2 C27 C26 45.7(11)
C23 Fe2 C27 C26 162.8(5)
C24 Fe2 C27 C26 -164.6(11)
C29 Fe2 C27 C28 37.1(6)
C26 Fe2 C27 C28 119.3(9)
C22 Fe2 C27 C28 -118.2(6)
C21 Fe2 C27 C28 -161.5(6)
C30 Fe2 C27 C28 81.5(6)
C25 Fe2 C27 C28 165.0(8)
C23 Fe2 C27 C28 -77.8(7)
C24 Fe2 C27 C28 -45.3(16)
C26 C27 C28 C29 0.9(9)
Fe2 C27 C28 C29 -58.9(6)
C26 C27 C28 Fe2 59.8(5)
C27 Fe2 C28 C29 119.7(8)
C26 Fe2 C28 C29 82.5(6)
C22 Fe2 C28 C29 -160.5(5)
C21 Fe2 C28 C29 161.4(6)
C30 Fe2 C28 C29 38.3(5)
C25 Fe2 C28 C29 -38.1(13)
C23 Fe2 C28 C29 -117.2(5)
C24 Fe2 C28 C29 -74.9(6)
C29 Fe2 C28 C27 -119.7(8)
C26 Fe2 C28 C27 -37.2(6)
C22 Fe2 C28 C27 79.9(6)
C21 Fe2 C28 C27 41.7(10)
C30 Fe2 C28 C27 -81.4(6)
C25 Fe2 C28 C27 -157.8(10)
C23 Fe2 C28 C27 123.1(6)
C24 Fe2 C28 C27 165.4(6)
C27 C28 C29 C30 -1.2(9)
Fe2 C28 C29 C30 -59.8(5)
C27 C28 C29 Fe2 58.6(5)
C27 Fe2 C29 C28 -37.8(5)
C26 Fe2 C29 C28 -80.9(6)
C22 Fe2 C29 C28 45.4(11)
C21 Fe2 C29 C28 -154.7(10)
C30 Fe2 C29 C28 -118.9(8)
C25 Fe2 C29 C28 167.0(5)
C23 Fe2 C29 C28 82.3(6)
C24 Fe2 C29 C28 124.8(5)
C27 Fe2 C29 C30 81.1(6)
C26 Fe2 C29 C30 38.0(6)
C28 Fe2 C29 C30 118.9(8)
C22 Fe2 C29 C30 164.3(8)
C21 Fe2 C29 C30 -35.9(14)
C25 Fe2 C29 C30 -74.1(7)
C23 Fe2 C29 C30 -158.8(6)
C24 Fe2 C29 C30 -116.3(6)
C27 C26 C30 C29 -0.5(8)
Fe2 C26 C30 C29 58.8(5)
C27 C26 C30 Fe2 -59.3(5)
C28 C29 C30 C26 1.1(9)
Fe2 C29 C30 C26 -58.9(5)
C28 C29 C30 Fe2 60.0(6)
C27 Fe2 C30 C26 37.1(5)
C29 Fe2 C30 C26 118.9(9)
C28 Fe2 C30 C26 81.4(6)
C22 Fe2 C30 C26 -41.8(14)
C21 Fe2 C30 C26 -73.8(6)
C25 Fe2 C30 C26 -116.1(5)
C23 Fe2 C30 C26 170.3(8)
C24 Fe2 C30 C26 -158.4(5)
C27 Fe2 C30 C29 -81.8(7)
C26 Fe2 C30 C29 -118.9(9)
C28 Fe2 C30 C29 -37.5(6)
C22 Fe2 C30 C29 -160.7(11)
C21 Fe2 C30 C29 167.3(6)
C25 Fe2 C30 C29 124.9(6)
C23 Fe2 C30 C29 51.4(12)
C24 Fe2 C30 C29 82.6(7)
C37 Fe3 C31 C35 164.7(6)
C34 Fe3 C31 C35 -38.1(6)
C38 Fe3 C31 C35 -161.4(10)
C32 Fe3 C31 C35 -119.2(7)
C36 Fe3 C31 C35 122.7(6)
C33 Fe3 C31 C35 -81.0(6)
C39 Fe3 C31 C35 49.8(11)
C40 Fe3 C31 C35 81.4(6)
C37 Fe3 C31 C32 -76.2(6)
C35 Fe3 C31 C32 119.2(7)
C34 Fe3 C31 C32 81.1(6)
C38 Fe3 C31 C32 -42.2(12)
C36 Fe3 C31 C32 -118.1(5)
C33 Fe3 C31 C32 38.1(5)
C39 Fe3 C31 C32 169.0(8)
C40 Fe3 C31 C32 -159.4(5)
C37 Fe3 C31 B3 41.5(8)
C35 Fe3 C31 B3 -123.2(9)
C34 Fe3 C31 B3 -161.3(8)
C38 Fe3 C31 B3 75.4(12)
C32 Fe3 C31 B3 117.6(8)
C36 Fe3 C31 B3 -0.5(8)
C33 Fe3 C31 B3 155.8(8)
C39 Fe3 C31 B3 -73.4(11)
C40 Fe3 C31 B3 -41.8(8)
C35 C31 C32 C33 -2.5(11)
B3 C31 C32 C33 179.9(8)
Fe3 C31 C32 C33 -60.0(7)
C35 C31 C32 Fe3 57.5(6)
B3 C31 C32 Fe3 -120.1(7)
C37 Fe3 C32 C33 -120.2(6)
C35 Fe3 C32 C33 81.0(6)
C34 Fe3 C32 C33 36.7(5)
C38 Fe3 C32 C33 -78.5(7)
C36 Fe3 C32 C33 -161.1(6)
C39 Fe3 C32 C33 -51.0(12)
C40 Fe3 C32 C33 170.1(9)
C31 Fe3 C32 C33 118.6(8)
C37 Fe3 C32 C31 121.2(5)
C35 Fe3 C32 C31 -37.6(4)
C34 Fe3 C32 C31 -81.9(5)
C38 Fe3 C32 C31 162.9(5)
C36 Fe3 C32 C31 80.3(6)
C33 Fe3 C32 C31 -118.6(8)
C39 Fe3 C32 C31 -169.5(8)
C40 Fe3 C32 C31 51.5(11)
C31 C32 C33 C34 1.8(12)
Fe3 C32 C33 C34 -58.8(8)
C31 C32 C33 Fe3 60.6(7)
C37 Fe3 C33 C34 -163.1(5)
C35 Fe3 C33 C34 37.9(5)
C38 Fe3 C33 C34 -121.0(5)
C32 Fe3 C33 C34 120.1(8)
C36 Fe3 C33 C34 165.8(8)
C39 Fe3 C33 C34 -79.9(6)
C40 Fe3 C33 C34 -48.7(13)
C31 Fe3 C33 C34 81.7(5)
C37 Fe3 C33 C32 76.8(6)
C35 Fe3 C33 C32 -82.1(6)
C34 Fe3 C33 C32 -120.1(8)
C38 Fe3 C33 C32 119.0(6)
C36 Fe3 C33 C32 45.7(11)
C39 Fe3 C33 C32 160.1(5)
C40 Fe3 C33 C32 -168.7(10)
C31 Fe3 C33 C32 -38.4(5)
C32 C33 C34 C35 -0.4(12)
Fe3 C33 C34 C35 -59.0(7)
C32 C33 C34 Fe3 58.6(7)
C37 Fe3 C34 C33 40.0(12)
C35 Fe3 C34 C33 -119.7(8)
C38 Fe3 C34 C33 76.2(7)
C32 Fe3 C34 C33 -37.6(5)
C36 Fe3 C34 C33 -162.6(10)
C39 Fe3 C34 C33 119.6(5)
C40 Fe3 C34 C33 162.1(5)
C31 Fe3 C34 C33 -82.1(6)
C37 Fe3 C34 C35 159.7(9)
C38 Fe3 C34 C35 -164.1(6)
C32 Fe3 C34 C35 82.1(6)
C36 Fe3 C34 C35 -42.9(14)
C33 Fe3 C34 C35 119.7(8)
C39 Fe3 C34 C35 -120.7(6)
C40 Fe3 C34 C35 -78.2(7)
C31 Fe3 C34 C35 37.6(6)
C32 C31 C35 C34 2.3(10)
B3 C31 C35 C34 179.7(8)
Fe3 C31 C35 C34 59.7(6)
C32 C31 C35 Fe3 -57.5(6)
B3 C31 C35 Fe3 120.0(8)
C33 C34 C35 C31 -1.2(11)
Fe3 C34 C35 C31 -60.8(6)
C33 C34 C35 Fe3 59.6(7)
C37 Fe3 C35 C31 -38.8(15)
C34 Fe3 C35 C31 119.2(9)
C38 Fe3 C35 C31 160.2(12)
C32 Fe3 C35 C31 38.1(5)
C36 Fe3 C35 C31 -76.0(7)
C33 Fe3 C35 C31 82.3(6)
C39 Fe3 C35 C31 -161.1(5)
C40 Fe3 C35 C31 -118.3(5)
C37 Fe3 C35 C34 -158.0(12)
C38 Fe3 C35 C34 41.1(16)
C32 Fe3 C35 C34 -81.0(7)
C36 Fe3 C35 C34 164.8(6)
C33 Fe3 C35 C34 -36.8(6)
C39 Fe3 C35 C34 79.7(7)
C40 Fe3 C35 C34 122.6(6)
C31 Fe3 C35 C34 -119.2(9)
C37 Fe3 C36 C40 120.1(7)
C35 Fe3 C36 C40 -79.4(6)
C34 Fe3 C36 C40 -46.6(13)
C38 Fe3 C36 C40 82.2(6)
C32 Fe3 C36 C40 -163.6(5)
C33 Fe3 C36 C40 163.1(8)
C39 Fe3 C36 C40 38.2(5)
C31 Fe3 C36 C40 -120.8(5)
C35 Fe3 C36 C37 160.5(5)
C34 Fe3 C36 C37 -166.8(10)
C38 Fe3 C36 C37 -37.9(6)
C32 Fe3 C36 C37 76.2(6)
C33 Fe3 C36 C37 42.9(11)
C39 Fe3 C36 C37 -82.0(6)
C40 Fe3 C36 C37 -120.1(7)
C31 Fe3 C36 C37 119.1(5)
C40 C36 C37 C38 0.9(11)
Fe3 C36 C37 C38 60.1(7)
C40 C36 C37 Fe3 -59.2(7)
C35 Fe3 C37 C36 -50.4(15)
C34 Fe3 C37 C36 169.1(10)
C38 Fe3 C37 C36 119.5(9)
C32 Fe3 C37 C36 -120.6(6)
C33 Fe3 C37 C36 -162.1(6)
C39 Fe3 C37 C36 81.0(6)
C40 Fe3 C37 C36 36.9(6)
C31 Fe3 C37 C36 -79.1(7)
C35 Fe3 C37 C38 -169.9(12)
C34 Fe3 C37 C38 49.6(13)
C32 Fe3 C37 C38 119.9(6)
C36 Fe3 C37 C38 -119.5(9)
C33 Fe3 C37 C38 78.4(7)
C39 Fe3 C37 C38 -38.5(6)
C40 Fe3 C37 C38 -82.6(7)
C31 Fe3 C37 C38 161.4(6)
C36 C37 C38 C39 -0.1(11)
Fe3 C37 C38 C39 60.2(7)
C36 C37 C38 Fe3 -60.3(7)
C35 Fe3 C38 C37 169.8(12)
C34 Fe3 C38 C37 -159.6(7)
C32 Fe3 C38 C37 -77.2(7)
C36 Fe3 C38 C37 37.4(6)
C33 Fe3 C38 C37 -119.2(7)
C39 Fe3 C38 C37 117.8(9)
C40 Fe3 C38 C37 80.6(7)
C31 Fe3 C38 C37 -46.1(13)
C37 Fe3 C38 C39 -117.8(9)
C35 Fe3 C38 C39 52.0(16)
C34 Fe3 C38 C39 82.6(7)
C32 Fe3 C38 C39 165.0(5)
C36 Fe3 C38 C39 -80.4(6)
C33 Fe3 C38 C39 123.0(6)
C40 Fe3 C38 C39 -37.2(5)
C31 Fe3 C38 C39 -163.9(8)
C37 C38 C39 C40 -0.7(11)
Fe3 C38 C39 C40 58.5(6)
C37 C38 C39 Fe3 -59.2(7)
C37 Fe3 C39 C38 38.8(6)
C35 Fe3 C39 C38 -160.2(6)
C34 Fe3 C39 C38 -117.0(6)
C32 Fe3 C39 C38 -37.4(12)
C36 Fe3 C39 C38 82.7(6)
C33 Fe3 C39 C38 -75.0(7)
C40 Fe3 C39 C38 120.3(7)
C31 Fe3 C39 C38 162.7(8)
C37 Fe3 C39 C40 -81.5(5)
C35 Fe3 C39 C40 79.5(6)
C34 Fe3 C39 C40 122.7(5)
C38 Fe3 C39 C40 -120.3(7)
C32 Fe3 C39 C40 -157.7(9)
C36 Fe3 C39 C40 -37.6(5)
C33 Fe3 C39 C40 164.7(5)
C31 Fe3 C39 C40 42.4(11)
C37 C36 C40 C39 -1.3(11)
Fe3 C36 C40 C39 -59.5(6)
C37 C36 C40 Fe3 58.2(7)
C38 C39 C40 C36 1.2(11)
Fe3 C39 C40 C36 59.4(7)
C38 C39 C40 Fe3 -58.2(7)
C37 Fe3 C40 C36 -37.2(5)
C35 Fe3 C40 C36 120.5(5)
C34 Fe3 C40 C36 163.4(5)
C38 Fe3 C40 C36 -81.6(5)
C32 Fe3 C40 C36 39.6(11)
C33 Fe3 C40 C36 -160.2(10)
C39 Fe3 C40 C36 -118.8(7)
C31 Fe3 C40 C36 77.5(6)
C37 Fe3 C40 C39 81.5(5)
C35 Fe3 C40 C39 -120.8(5)
C34 Fe3 C40 C39 -77.8(6)
C38 Fe3 C40 C39 37.2(5)
C32 Fe3 C40 C39 158.4(9)
C36 Fe3 C40 C39 118.8(7)
C33 Fe3 C40 C39 -41.4(13)
C31 Fe3 C40 C39 -163.8(5)
